data_7205995
loop_
_publ_author_name
'Mol\<canov, Kre\<simir'
'Sablji\'c, Igor'
'Koji\'c-Prodi\'c, Biserka'

_publ_section_title
;
 Face-to-face \p-stacking in the multicomponent crystals of chloranilic
 acid, alkali hydrogenchloranilates, and water
;
_journal_issue 12
_journal_name_full CrystEngComm
_journal_page_first 4211
_journal_paper_doi 10.1039/c1ce05161j
_journal_volume 13
_journal_year 2011
_chemical_formula_moiety 'C7 H4 Cl2 Cs2 N2 O5'
_chemical_formula_sum 'C7 H4 Cl2 Cs2 N2 O5'
_chemical_formula_weight 532.84
_space_group_IT_number 60
_symmetry_cell_setting orthorhombic
_symmetry_space_group_name_Hall '-P 2n 2ab'
_symmetry_space_group_name_H-M 'P b c n'
_audit_creation_date 2009-10-21T15:43:25-00:00
_audit_creation_method 'WinGX routine CIF_UPDATE'
_cell_angle_alpha 90
_cell_angle_beta 90
_cell_angle_gamma 90
_cell_formula_units_Z 4
_cell_length_a 11.8722(4)
_cell_length_b 12.9955(4)
_cell_length_c 8.1575(2)
_cell_measurement_reflns_used 3297
_cell_measurement_temperature 293(2)
_cell_measurement_theta_max 38.9023
_cell_measurement_theta_min 3.7696
_cell_volume 1258.58(7)
_computing_cell_refinement
;
CrysAlis RED, Oxford Diffraction Ltd.,
Version 1.171.32.29 (release 10-06-2008 CrysAlis171 .NET)
(compiled Jun 10 2008,16:49:55)
;
_computing_data_collection
;
CrysAlis CCD, Oxford Diffraction Ltd.,
Version 1.171.32.29 (release 10-06-2008 CrysAlis171 .NET)
(compiled Jun 10 2008,16:49:55)
;
_computing_data_reduction
;
CrysAlis RED, Oxford Diffraction Ltd.,
Version 1.171.32.29 (release 10-06-2008 CrysAlis171 .NET)
(compiled Jun 10 2008,16:49:55)
;
_computing_molecular_graphics 'Ortep-3 for Windows (Farrugia, 1997)'
_computing_publication_material 'WinGX publication routines (Farrugia, 1999)'
_computing_structure_refinement 'SHELXL-97 (Sheldrick, 1997)'
_computing_structure_solution 'SHELXS-97 (Sheldrick, 1997)'
_diffrn_ambient_temperature 293(2)
_diffrn_measured_fraction_theta_full 0.847
_diffrn_measured_fraction_theta_max 0.999
_diffrn_measurement_device_type 'Oxford Xcalibur'
_diffrn_measurement_method
;
CCD detector
;
_diffrn_radiation_monochromator graphite
_diffrn_radiation_probe x-ray
_diffrn_radiation_type MoK\a
_diffrn_radiation_wavelength 0.71073
_diffrn_reflns_av_R_equivalents 0.0739
_diffrn_reflns_limit_h_max 18
_diffrn_reflns_limit_h_min -17
_diffrn_reflns_limit_k_max 22
_diffrn_reflns_limit_k_min -20
_diffrn_reflns_limit_l_max 13
_diffrn_reflns_limit_l_min -14
_diffrn_reflns_number 13079
_diffrn_reflns_theta_full 38.94
_diffrn_reflns_theta_max 36.5
_diffrn_reflns_theta_min 4.01
_exptl_absorpt_coefficient_mu 6.229
_exptl_absorpt_correction_T_max 1
_exptl_absorpt_correction_T_min 0.44537
_exptl_absorpt_correction_type multi-scan
_exptl_crystal_colour 'dark red'
_exptl_crystal_density_diffrn 2.812
_exptl_crystal_density_method 'not measured'
_exptl_crystal_description prism
_exptl_crystal_F_000 976
_exptl_crystal_size_max 0.1
_exptl_crystal_size_mid 0.1
_exptl_crystal_size_min 0.1
_refine_diff_density_max 1.917
_refine_diff_density_min -1.399
_refine_ls_extinction_method none
_refine_ls_goodness_of_fit_ref 0.879
_refine_ls_hydrogen_treatment constr
_refine_ls_matrix_type full
_refine_ls_number_parameters 83
_refine_ls_number_reflns 3094
_refine_ls_number_restraints 0
_refine_ls_restrained_S_all 0.879
_refine_ls_R_factor_gt 0.0579
_refine_ls_shift/su_max 0
_refine_ls_structure_factor_coef Fsqd
_refine_ls_weighting_details 'calc w=1/[\s^2^(Fo^2^)+(0.0838P)^2^+0.0000P] where P=(Fo^2^+2Fc^2^)/3'
_refine_ls_weighting_scheme calc
_refine_ls_wR_factor_ref 0.1652
_reflns_number_gt 1301
_reflns_number_total 3094
_reflns_threshold_expression >2sigma(I)
_cod_data_source_file c1ce05161j.txt
_cod_data_source_block opti
_cod_database_code 7205995

loop_
_symmetry_equiv_pos_as_xyz
'x, y, z'
'-x+1/2, -y+1/2, z+1/2'
'x+1/2, -y+1/2, -z'
'-x, y, -z+1/2'
'-x, -y, -z'
'x-1/2, y-1/2, -z-1/2'
'-x-1/2, y-1/2, z'
'x, -y, z-1/2'

loop_
_atom_site_label
_atom_site_type_symbol
_atom_site_fract_x
_atom_site_fract_y
_atom_site_fract_z
_atom_site_U_iso_or_equiv
_atom_site_adp_type
_atom_site_occupancy
_atom_site_calc_flag
_atom_site_refinement_flags
_atom_site_disorder_group
_atom_site_disorder_assembly
O3 O 0 0.0336(4) 0.25 0.0225(13) Uani 1 d S . .
C4 C 0 -0.0607(6) 0.25 0.0191(16) Uani 1 d S . .
N1 N -0.0316(5) -0.1155(4) 0.3833(7) 0.0334(13) Uani 1 d . . .
H1A H -0.0524 -0.0841 0.4711 0.04 Uiso 1 calc R . .
H1B H -0.0309 -0.1816 0.3802 0.04 Uiso 1 calc R . .
O2 O 0.1212(4) 0.6605(3) 0.3840(6) 0.0277(10) Uani 1 d . . .
C3 C 0.0682(5) 0.5838(4) 0.4353(7) 0.0155(10) Uani 1 d . . .
Cs1 Cs 0.18476(4) 0.19859(3) 0.15858(5) 0.03531(16) Uani 1 d . . .
Cl1 Cl 0.22831(13) 0.45755(12) 0.3118(2) 0.0276(3) Uani 1 d . . .
O1 O 0.0680(4) 0.3048(3) 0.4486(6) 0.0301(10) Uani 1 d . . .
C2 C 0.1031(5) 0.4811(4) 0.4135(7) 0.0138(10) Uani 1 d . . .
C1 C 0.0404(5) 0.3959(4) 0.4705(6) 0.0156(10) Uani 1 d . . .

loop_
_atom_site_aniso_label
_atom_site_aniso_U_11
_atom_site_aniso_U_22
_atom_site_aniso_U_33
_atom_site_aniso_U_23
_atom_site_aniso_U_13
_atom_site_aniso_U_12
O3 0.016(3) 0.015(3) 0.036(3) 0 0.004(2) 0
C4 0.015(4) 0.006(3) 0.037(4) 0 -0.007(3) 0
N1 0.047(4) 0.018(3) 0.035(3) 0.005(2) 0.000(3) -0.001(3)
O2 0.027(3) 0.0107(19) 0.045(3) 0.0007(18) 0.017(2) -0.0071(18)
C3 0.013(3) 0.008(2) 0.026(2) -0.0013(19) 0.003(2) 0.0013(18)
Cs1 0.0352(3) 0.0297(2) 0.0410(2) 0.00176(19) -0.00411(19) 0.00572(18)
Cl1 0.0167(7) 0.0216(7) 0.0446(8) 0.0048(6) 0.0130(6) 0.0039(6)
O1 0.034(3) 0.0086(18) 0.048(3) 0.0012(19) 0.020(2) 0.0029(17)
C2 0.011(3) 0.006(2) 0.025(2) 0.0009(19) 0.006(2) -0.0013(17)
C1 0.013(3) 0.011(2) 0.022(2) 0.0009(19) 0.002(2) -0.0008(19)

loop_
_atom_type_symbol
_atom_type_description
_atom_type_scat_dispersion_real
_atom_type_scat_dispersion_imag
_atom_type_scat_source
C C 0.0033 0.0016 'International Tables Vol C Tables 4.2.6.8 and 6.1.1.4'
Cl Cl 0.1484 0.1585 'International Tables Vol C Tables 4.2.6.8 and 6.1.1.4'
Cs Cs -0.368 2.1192 'International Tables Vol C Tables 4.2.6.8 and 6.1.1.4'
O O 0.0106 0.006 'International Tables Vol C Tables 4.2.6.8 and 6.1.1.4'
H H 0 0 'International Tables Vol C Tables 4.2.6.8 and 6.1.1.4'
N N 0.0061 0.0033 'International Tables Vol C Tables 4.2.6.8 and 6.1.1.4'

loop_
_geom_angle_atom_site_label_1
_geom_angle_atom_site_label_2
_geom_angle_atom_site_label_3
_geom_angle
_geom_angle_site_symmetry_1
_geom_angle_site_symmetry_3
_geom_angle_publ_flag
C4 O3 Cs1 132.78(7) . 4 ?
C4 O3 Cs1 132.78(7) . . ?
Cs1 O3 Cs1 94.44(15) 4 . ?
O3 C4 N1 121.8(4) . . ?
O3 C4 N1 121.8(4) . 4 ?
N1 C4 N1 116.5(8) . 4 ?
C4 N1 Cs1 117.7(3) . 8_556 ?
C4 N1 H1A 120 . . ?
Cs1 N1 H1A 80 8_556 . ?
C4 N1 H1B 120 . . ?
Cs1 N1 H1B 73.1 8_556 . ?
H1A N1 H1B 120 . . ?
C3 O2 Cs1 136.5(4) . 7_665 ?
C3 O2 Cs1 111.4(4) . 8_566 ?
Cs1 O2 Cs1 99.52(13) 7_665 8_566 ?
O2 C3 C2 124.4(5) . . ?
O2 C3 C1 117.1(5) . 5_566 ?
C2 C3 C1 118.5(5) . 5_566 ?
O2 C3 Cs1 49.9(3) . 8_566 ?
C2 C3 Cs1 133.5(4) . 8_566 ?
C1 C3 Cs1 86.2(3) 5_566 8_566 ?
O2 Cs1 O2 139.18(5) 7_655 8_565 ?
O2 Cs1 O1 87.03(14) 7_655 . ?
O2 Cs1 O1 100.85(12) 8_565 . ?
O2 Cs1 O3 106.13(10) 7_655 . ?
O2 Cs1 O3 114.69(10) 8_565 . ?
O1 Cs1 O3 79.01(10) . . ?
O2 Cs1 O1 69.05(13) 7_655 2_554 ?
O2 Cs1 O1 81.26(11) 8_565 2_554 ?
O1 Cs1 O1 141.65(9) . 2_554 ?
O3 Cs1 O1 135.27(10) . 2_554 ?
O2 Cs1 O1 154.31(12) 7_655 4 ?
O2 Cs1 O1 48.66(11) 8_565 4 ?
O1 Cs1 O1 67.60(16) . 4 ?
O3 Cs1 O1 74.00(9) . 4 ?
O1 Cs1 O1 129.40(2) 2_554 4 ?
O2 Cs1 Cl1 53.81(9) 7_655 7_655 ?
O2 Cs1 Cl1 152.03(9) 8_565 7_655 ?
O1 Cs1 Cl1 104.97(9) . 7_655 ?
O3 Cs1 Cl1 61.08(7) . 7_655 ?
O1 Cs1 Cl1 85.10(8) 2_554 7_655 ?
O1 Cs1 Cl1 134.94(7) 4 7_655 ?
O2 Cs1 N1 152.79(12) 7_655 8 ?
O2 Cs1 N1 62.20(13) 8_565 8 ?
O1 Cs1 N1 107.17(14) . 8 ?
O3 Cs1 N1 56.25(10) . 8 ?
O1 Cs1 N1 107.44(12) 2_554 8 ?
O1 Cs1 N1 48.01(12) 4 8 ?
Cl1 Cs1 N1 99.45(10) 7_655 8 ?
O2 Cs1 Cl1 80.30(9) 7_655 . ?
O2 Cs1 Cl1 74.10(9) 8_565 . ?
O1 Cs1 Cl1 51.81(8) . . ?
O3 Cs1 Cl1 130.38(7) . . ?
O1 Cs1 Cl1 93.58(7) 2_554 . ?
O1 Cs1 Cl1 80.72(8) 4 . ?
Cl1 Cs1 Cl1 131.32(4) 7_655 . ?
N1 Cs1 Cl1 126.78(10) 8 . ?
O2 Cs1 Cl1 99.67(9) 7_655 2_554 ?
O2 Cs1 Cl1 80.22(9) 8_565 2_554 ?
O1 Cs1 Cl1 168.51(9) . 2_554 ?
O3 Cs1 Cl1 90.12(6) . 2_554 ?
O1 Cs1 Cl1 49.82(8) 2_554 2_554 ?
O1 Cs1 Cl1 106.02(8) 4 2_554 ?
Cl1 Cs1 Cl1 72.34(2) 7_655 2_554 ?
N1 Cs1 Cl1 63.03(10) 8 2_554 ?
Cl1 Cs1 Cl1 138.29(4) . 2_554 ?
O2 Cs1 C3 136.88(12) 7_655 8_565 ?
O2 Cs1 C3 18.69(12) 8_565 8_565 ?
O1 Cs1 C3 82.22(12) . 8_565 ?
O3 Cs1 C3 112.46(10) . 8_565 ?
O1 Cs1 C3 94.94(11) 2_554 8_565 ?
O1 Cs1 C3 39.08(11) 4 8_565 ?
Cl1 Cs1 C3 168.33(9) 7_655 8_565 ?
N1 Cs1 C3 69.36(13) 8 8_565 ?
Cl1 Cs1 C3 60.35(9) . 8_565 ?
Cl1 Cs1 C3 98.77(9) 2_554 8_565 ?
O2 Cs1 C1 62.24(12) 7_655 2_554 ?
O2 Cs1 C1 96.42(11) 8_565 2_554 ?
O1 Cs1 C1 147.37(13) . 2_554 ?
O3 Cs1 C1 118.13(11) . 2_554 ?
O1 Cs1 C1 18.75(10) 2_554 2_554 ?
O1 Cs1 C1 141.22(11) 4 2_554 ?
Cl1 Cs1 C1 66.78(8) 7_655 2_554 ?
N1 Cs1 C1 105.36(13) 8 2_554 ?
Cl1 Cs1 C1 108.41(8) . 2_554 ?
Cl1 Cs1 C1 42.49(8) 2_554 2_554 ?
C3 Cs1 C1 112.02(11) 8_565 2_554 ?
C2 Cl1 Cs1 105.33(17) . 7_665 ?
C2 Cl1 Cs1 101.93(17) . . ?
Cs1 Cl1 Cs1 138.04(5) 7_665 . ?
C2 Cl1 Cs1 88.25(19) . 2 ?
Cs1 Cl1 Cs1 133.57(5) 7_665 2 ?
Cs1 Cl1 Cs1 77.91(3) . 2 ?
C1 O1 Cs1 131.2(4) . . ?
C1 O1 Cs1 99.7(4) . 2 ?
Cs1 O1 Cs1 89.58(11) . 2 ?
C1 O1 Cs1 101.0(4) . 4 ?
Cs1 O1 Cs1 91.03(13) . 4 ?
Cs1 O1 Cs1 151.92(14) 2 4 ?
C3 C2 C1 123.1(5) . . ?
C3 C2 Cl1 118.7(4) . . ?
C1 C2 Cl1 118.2(4) . . ?
O1 C1 C2 124.1(5) . . ?
O1 C1 C3 117.5(5) . 5_566 ?
C2 C1 C3 118.4(5) . 5_566 ?
O1 C1 Cs1 61.6(3) . 2 ?
C2 C1 Cs1 86.2(3) . 2 ?
C3 C1 Cs1 125.3(3) 5_566 2 ?
O1 C1 Cs1 60.6(3) . 4 ?
C2 C1 Cs1 142.9(4) . 4 ?
C3 C1 Cs1 70.5(3) 5_566 4 ?
Cs1 C1 Cs1 119.34(13) 2 4 ?

loop_
_geom_bond_atom_site_label_1
_geom_bond_atom_site_label_2
_geom_bond_distance
_geom_bond_site_symmetry_2
_geom_bond_publ_flag
O3 C4 1.225(9) . ?
O3 Cs1 3.157(4) 4 ?
O3 Cs1 3.157(4) . ?
C4 N1 1.352(7) . ?
C4 N1 1.352(7) 4 ?
N1 Cs1 3.579(6) 8_556 ?
N1 H1A 0.86 . ?
N1 H1B 0.86 . ?
O2 C3 1.252(6) . ?
O2 Cs1 2.988(4) 7_665 ?
O2 Cs1 2.989(5) 8_566 ?
C3 C2 1.408(7) . ?
C3 C1 1.524(7) 5_566 ?
C3 Cs1 3.638(5) 8_566 ?
Cs1 O2 2.988(4) 7_655 ?
Cs1 O2 2.989(5) 8_565 ?
Cs1 O1 3.070(4) . ?
Cs1 O1 3.399(5) 2_554 ?
Cs1 O1 3.416(5) 4 ?
Cs1 Cl1 3.5270(15) 7_655 ?
Cs1 N1 3.579(6) 8 ?
Cs1 Cl1 3.6269(16) . ?
Cs1 Cl1 3.6311(17) 2_554 ?
Cs1 C3 3.638(5) 8_565 ?
Cs1 C1 3.809(5) 2_554 ?
Cl1 C2 1.730(5) . ?
Cl1 Cs1 3.5270(15) 7_665 ?
Cl1 Cs1 3.6311(17) 2 ?
O1 C1 1.242(6) . ?
O1 Cs1 3.399(5) 2 ?
O1 Cs1 3.416(5) 4 ?
C2 C1 1.413(7) . ?
C1 C3 1.524(7) 5_566 ?
C1 Cs1 3.809(5) 2 ?
C1 Cs1 3.851(5) 4 ?

loop_
_geom_torsion_atom_site_label_1
_geom_torsion_atom_site_label_2
_geom_torsion_atom_site_label_3
_geom_torsion_atom_site_label_4
_geom_torsion
_geom_torsion_site_symmetry_1
_geom_torsion_site_symmetry_2
_geom_torsion_site_symmetry_3
_geom_torsion_site_symmetry_4
_geom_torsion_publ_flag
Cs1 O3 C4 N1 -52.2(3) 4 . . . ?
Cs1 O3 C4 N1 127.8(3) . . . . ?
Cs1 O3 C4 N1 127.8(3) 4 . . 4 ?
Cs1 O3 C4 N1 -52.2(3) . . . 4 ?
O3 C4 N1 Cs1 -94.4(3) . . . 8_556 ?
N1 C4 N1 Cs1 85.6(3) 4 . . 8_556 ?
Cs1 O2 C3 C2 11.2(9) 7_665 . . . ?
Cs1 O2 C3 C2 -120.9(5) 8_566 . . . ?
Cs1 O2 C3 C1 -169.7(4) 7_665 . . 5_566 ?
Cs1 O2 C3 C1 58.2(5) 8_566 . . 5_566 ?
Cs1 O2 C3 Cs1 132.1(6) 7_665 . . 8_566 ?
C4 O3 Cs1 O2 -59.85(10) . . . 7_655 ?
Cs1 O3 Cs1 O2 120.15(10) 4 . . 7_655 ?
C4 O3 Cs1 O2 119.53(9) . . . 8_565 ?
Cs1 O3 Cs1 O2 -60.47(9) 4 . . 8_565 ?
C4 O3 Cs1 O1 -143.47(10) . . . . ?
Cs1 O3 Cs1 O1 36.53(10) 4 . . . ?
C4 O3 Cs1 O1 16.44(11) . . . 2_554 ?
Cs1 O3 Cs1 O1 -163.56(11) 4 . . 2_554 ?
C4 O3 Cs1 O1 146.90(8) . . . 4 ?
Cs1 O3 Cs1 O1 -33.10(8) 4 . . 4 ?
C4 O3 Cs1 Cl1 -29.40(4) . . . 7_655 ?
Cs1 O3 Cs1 Cl1 150.60(4) 4 . . 7_655 ?
C4 O3 Cs1 N1 97.10(12) . . . 8 ?
Cs1 O3 Cs1 N1 -82.90(12) 4 . . 8 ?
C4 O3 Cs1 Cl1 -150.75(5) . . . . ?
Cs1 O3 Cs1 Cl1 29.25(5) 4 . . . ?
C4 O3 Cs1 Cl1 40.25(3) . . . 2_554 ?
Cs1 O3 Cs1 Cl1 -139.75(3) 4 . . 2_554 ?
C4 O3 Cs1 C3 139.80(9) . . . 8_565 ?
Cs1 O3 Cs1 C3 -40.20(9) 4 . . 8_565 ?
C4 O3 Cs1 C1 6.87(9) . . . 2_554 ?
Cs1 O3 Cs1 C1 -173.13(9) 4 . . 2_554 ?
O2 Cs1 Cl1 C2 -116.6(2) 7_655 . . . ?
O2 Cs1 Cl1 C2 95.5(2) 8_565 . . . ?
O1 Cs1 Cl1 C2 -22.7(2) . . . . ?
O3 Cs1 Cl1 C2 -13.6(2) . . . . ?
O1 Cs1 Cl1 C2 175.4(2) 2_554 . . . ?
O1 Cs1 Cl1 C2 46.0(2) 4 . . . ?
Cl1 Cs1 Cl1 C2 -97.99(19) 7_655 . . . ?
N1 Cs1 Cl1 C2 60.5(2) 8 . . . ?
Cl1 Cs1 Cl1 C2 149.74(19) 2_554 . . . ?
C3 Cs1 Cl1 C2 81.7(2) 8_565 . . . ?
C1 Cs1 Cl1 C2 -172.9(2) 2_554 . . . ?
O2 Cs1 Cl1 Cs1 113.69(12) 7_655 . . 7_665 ?
O2 Cs1 Cl1 Cs1 -34.20(11) 8_565 . . 7_665 ?
O1 Cs1 Cl1 Cs1 -152.44(15) . . . 7_665 ?
O3 Cs1 Cl1 Cs1 -143.33(7) . . . 7_665 ?
O1 Cs1 Cl1 Cs1 45.66(10) 2_554 . . 7_665 ?
O1 Cs1 Cl1 Cs1 -83.70(10) 4 . . 7_665 ?
Cl1 Cs1 Cl1 Cs1 132.28(10) 7_655 . . 7_665 ?
N1 Cs1 Cl1 Cs1 -69.28(15) 8 . . 7_665 ?
Cl1 Cs1 Cl1 Cs1 20.00(9) 2_554 . . 7_665 ?
C3 Cs1 Cl1 Cs1 -47.99(11) 8_565 . . 7_665 ?
C1 Cs1 Cl1 Cs1 57.39(11) 2_554 . . 7_665 ?
O2 Cs1 Cl1 Cs1 -31.00(10) 7_655 . . 2 ?
O2 Cs1 Cl1 Cs1 -178.88(9) 8_565 . . 2 ?
O1 Cs1 Cl1 Cs1 62.87(12) . . . 2 ?
O3 Cs1 Cl1 Cs1 71.98(6) . . . 2 ?
O1 Cs1 Cl1 Cs1 -99.03(8) 2_554 . . 2 ?
O1 Cs1 Cl1 Cs1 131.61(8) 4 . . 2 ?
Cl1 Cs1 Cl1 Cs1 -12.41(4) 7_655 . . 2 ?
N1 Cs1 Cl1 Cs1 146.03(13) 8 . . 2 ?
Cl1 Cs1 Cl1 Cs1 -124.69(5) 2_554 . . 2 ?
C3 Cs1 Cl1 Cs1 167.32(10) 8_565 . . 2 ?
C1 Cs1 Cl1 Cs1 -87.30(9) 2_554 . . 2 ?
O2 Cs1 O1 C1 114.1(5) 7_655 . . . ?
O2 Cs1 O1 C1 -25.5(5) 8_565 . . . ?
O3 Cs1 O1 C1 -138.8(5) . . . . ?
O1 Cs1 O1 C1 64.1(6) 2_554 . . . ?
O1 Cs1 O1 C1 -61.8(5) 4 . . . ?
Cl1 Cs1 O1 C1 165.4(5) 7_655 . . . ?
N1 Cs1 O1 C1 -89.5(5) 8 . . . ?
Cl1 Cs1 O1 C1 34.1(5) . . . . ?
Cl1 Cs1 O1 C1 -119.8(5) 2_554 . . . ?
C3 Cs1 O1 C1 -24.0(5) 8_565 . . . ?
C1 Cs1 O1 C1 95.2(5) 2_554 . . . ?
O2 Cs1 O1 Cs1 11.61(11) 7_655 . . 2 ?
O2 Cs1 O1 Cs1 -128.00(11) 8_565 . . 2 ?
O3 Cs1 O1 Cs1 118.67(9) . . . 2 ?
O1 Cs1 O1 Cs1 -38.41(19) 2_554 . . 2 ?
O1 Cs1 O1 Cs1 -164.25(9) 4 . . 2 ?
Cl1 Cs1 O1 Cs1 62.85(9) 7_655 . . 2 ?
N1 Cs1 O1 Cs1 167.95(11) 8 . . 2 ?
Cl1 Cs1 O1 Cs1 -68.39(9) . . . 2 ?
Cl1 Cs1 O1 Cs1 137.7(4) 2_554 . . 2 ?
C3 Cs1 O1 Cs1 -126.54(12) 8_565 . . 2 ?
C1 Cs1 O1 Cs1 -7.3(2) 2_554 . . 2 ?
O2 Cs1 O1 Cs1 -140.32(12) 7_655 . . 4 ?
O2 Cs1 O1 Cs1 80.07(12) 8_565 . . 4 ?
O3 Cs1 O1 Cs1 -33.26(8) . . . 4 ?
O1 Cs1 O1 Cs1 169.67(12) 2_554 . . 4 ?
O1 Cs1 O1 Cs1 43.82(12) 4 . . 4 ?
Cl1 Cs1 O1 Cs1 -89.07(9) 7_655 . . 4 ?
N1 Cs1 O1 Cs1 16.03(14) 8 . . 4 ?
Cl1 Cs1 O1 Cs1 139.69(15) . . . 4 ?
Cl1 Cs1 O1 Cs1 -14.2(5) 2_554 . . 4 ?
C3 Cs1 O1 Cs1 81.54(12) 8_565 . . 4 ?
C1 Cs1 O1 Cs1 -159.23(16) 2_554 . . 4 ?
O2 C3 C2 C1 -178.9(6) . . . . ?
C1 C3 C2 C1 2.0(9) 5_566 . . . ?
Cs1 C3 C2 C1 116.3(6) 8_566 . . . ?
O2 C3 C2 Cl1 0.9(8) . . . . ?
C1 C3 C2 Cl1 -178.2(4) 5_566 . . . ?
Cs1 C3 C2 Cl1 -63.9(6) 8_566 . . . ?
Cs1 Cl1 C2 C3 -7.8(5) 7_665 . . . ?
Cs1 Cl1 C2 C3 -155.6(4) . . . . ?
Cs1 Cl1 C2 C3 127.1(4) 2 . . . ?
Cs1 Cl1 C2 C1 172.0(4) 7_665 . . . ?
Cs1 Cl1 C2 C1 24.3(5) . . . . ?
Cs1 Cl1 C2 C1 -53.0(4) 2 . . . ?
Cs1 O1 C1 C2 -35.2(8) . . . . ?
Cs1 O1 C1 C2 62.8(6) 2 . . . ?
Cs1 O1 C1 C2 -136.4(5) 4 . . . ?
Cs1 O1 C1 C3 144.7(4) . . . 5_566 ?
Cs1 O1 C1 C3 -117.3(4) 2 . . 5_566 ?
Cs1 O1 C1 C3 43.5(5) 4 . . 5_566 ?
Cs1 O1 C1 Cs1 -98.0(4) . . . 2 ?
Cs1 O1 C1 Cs1 160.8(2) 4 . . 2 ?
Cs1 O1 C1 Cs1 101.2(5) . . . 4 ?
Cs1 O1 C1 Cs1 -160.8(2) 2 . . 4 ?
C3 C2 C1 O1 177.9(6) . . . . ?
Cl1 C2 C1 O1 -2.0(8) . . . . ?
C3 C2 C1 C3 -2.0(9) . . . 5_566 ?
Cl1 C2 C1 C3 178.2(4) . . . 5_566 ?
C3 C2 C1 Cs1 -130.4(5) . . . 2 ?
Cl1 C2 C1 Cs1 49.7(4) . . . 2 ?
C3 C2 C1 Cs1 93.0(7) . . . 4 ?
Cl1 C2 C1 Cs1 -86.9(7) . . . 4 ?
